data_4085729
loop_
_publ_author_name
'Li, Jiancheng'
'Li, Yan'
'Purushothaman, Indu'
'De, Susmita'
'Li, Bin'
'Zhu, Hongping'
'Parameswaran, Pattiyil'
'Ye, Qingsong'
'Liu, Weiping'

_publ_section_title
;
 Fine Tuning of the Substituents on the N-Geminal Phosphorus/Silicon-Based
 Lewis Pairs for the Synthesis ofZ-Type Silyliminophosphoranylalkenes
;
_journal_issue 17
_journal_name_full Organometallics
_journal_page_first 4209
_journal_paper_doi 10.1021/om501288t
_journal_volume 34
_journal_year 2015
_chemical_formula_sum 'C38 H44 Cl2 N O4 P Si'
_chemical_formula_weight 708.70
_chemical_name_systematic
; 
 ? 
;
_space_group_IT_number 2
_symmetry_cell_setting triclinic
_symmetry_space_group_name_Hall '-P 1'
_symmetry_space_group_name_H-M 'P -1'
_atom_sites_solution_hydrogens geom
_atom_sites_solution_primary direct
_atom_sites_solution_secondary difmap
_audit_creation_method SHELXL-97
_cell_angle_alpha 70.303(7)
_cell_angle_beta 88.249(6)
_cell_angle_gamma 68.903(7)
_cell_formula_units_Z 2
_cell_length_a 9.6383(7)
_cell_length_b 12.1814(9)
_cell_length_c 17.9861(14)
_cell_measurement_reflns_used 2528
_cell_measurement_temperature 173(2)
_cell_measurement_theta_max 28.4720
_cell_measurement_theta_min 3.4620
_cell_volume 1845.0(3)
_computing_cell_refinement CrysAlisPro
_computing_data_collection CrysAlisPro
_computing_data_reduction CrysAlisPro
_computing_molecular_graphics 'Bruker SHELXTL'
_computing_publication_material 'Bruker SHELXTL'
_computing_structure_refinement 'SHELXL-97 (Sheldrick, 1997)'
_computing_structure_solution 'SHELXS-97 (Sheldrick, 1990)'
_diffrn_ambient_temperature 173(2)
_diffrn_detector_area_resol_mean 16.1903
_diffrn_measured_fraction_theta_full 0.998
_diffrn_measured_fraction_theta_max 0.998
_diffrn_measurement_device_type 'Xcalibur, Sapphire3, Gemini ultra'
_diffrn_measurement_method '\w scans'
_diffrn_radiation_monochromator graphite
_diffrn_radiation_source 'Enhance (Mo) X-ray Source'
_diffrn_radiation_type MoK\a
_diffrn_radiation_wavelength 0.71073
_diffrn_reflns_av_R_equivalents 0.0369
_diffrn_reflns_av_sigmaI/netI 0.0676
_diffrn_reflns_limit_h_max 12
_diffrn_reflns_limit_h_min -12
_diffrn_reflns_limit_k_max 15
_diffrn_reflns_limit_k_min -13
_diffrn_reflns_limit_l_max 22
_diffrn_reflns_limit_l_min -13
_diffrn_reflns_number 14059
_diffrn_reflns_theta_full 27.00
_diffrn_reflns_theta_max 27.00
_diffrn_reflns_theta_min 3.15
_exptl_absorpt_coefficient_mu 0.292
_exptl_absorpt_correction_T_max 0.9440
_exptl_absorpt_correction_T_min 0.8923
_exptl_absorpt_correction_type multi-scan
_exptl_absorpt_process_details
'Empirical absorption correction using spherical harmonics, implemented in SCALE3 ABSPACK scaling algorithm'
_exptl_crystal_colour colorless
_exptl_crystal_density_diffrn 1.276
_exptl_crystal_density_meas ?
_exptl_crystal_density_method 'not measured'
_exptl_crystal_description rectangular
_exptl_crystal_F_000 748
_exptl_crystal_size_max 0.40
_exptl_crystal_size_mid 0.40
_exptl_crystal_size_min 0.20
_refine_diff_density_max 0.500
_refine_diff_density_min -0.458
_refine_diff_density_rms 0.064
_refine_ls_extinction_method none
_refine_ls_goodness_of_fit_ref 1.051
_refine_ls_hydrogen_treatment 'refined in a riding mode to the carrier atom'
_refine_ls_matrix_type full
_refine_ls_number_parameters 432
_refine_ls_number_reflns 8024
_refine_ls_number_restraints 0
_refine_ls_restrained_S_all 1.051
_refine_ls_R_factor_all 0.0757
_refine_ls_R_factor_gt 0.0529
_refine_ls_shift/su_max 0.000
_refine_ls_shift/su_mean 0.000
_refine_ls_structure_factor_coef Fsqd
_refine_ls_weighting_details 'calc w=1/[\s^2^(Fo^2^)+(0.0480P)^2^+0.6636P] where P=(Fo^2^+2Fc^2^)/3'
_refine_ls_weighting_scheme calc
_refine_ls_wR_factor_gt 0.1162
_refine_ls_wR_factor_ref 0.1280
_reflns_number_gt 6109
_reflns_number_total 8024
_reflns_threshold_expression >2sigma(I)
_cod_data_source_file om501288t_si_003.cif
_cod_data_source_block compound_6b
_cod_depositor_comments
;
The following automatic conversions were performed:

'_symmetry_cell_setting' value 'Triclinic' changed to 'triclinic'
according to
/usr/data/users/saulius/crontab/automatic-downloads/rss-feeds/ACS/lib/dictionaries/cif_core.dic
dictionary named 'cif_core.dic' version 2.4.2 from 2011-04-26.

'_exptl_crystal_density_meas' value 'not measured' was changed to '?'
- the value is perceived as not measured.

Automatic conversion script
Id: cif_fix_values 3271 2015-04-21 07:52:19Z andrius 

 Adding full bibliography for 4085726--4085732.cif.
;
_cod_original_cell_volume 1845.0(2)
_cod_original_sg_symbol_H-M P-1
_cod_database_code 4085729

loop_
_symmetry_equiv_pos_as_xyz
'x, y, z'
'-x, -y, -z'

loop_
_atom_site_label
_atom_site_type_symbol
_atom_site_fract_x
_atom_site_fract_y
_atom_site_fract_z
_atom_site_U_iso_or_equiv
_atom_site_adp_type
_atom_site_occupancy
_atom_site_symmetry_multiplicity
_atom_site_calc_flag
_atom_site_refinement_flags
P1 P 0.84269(6) 0.23117(6) 0.27997(3) 0.01695(14) Uani 1 1 d .
Si1 Si 0.52659(7) 0.24293(7) 0.28965(4) 0.02168(16) Uani 1 1 d .
Cl1 Cl 0.38472(7) 0.42537(7) 0.21861(4) 0.03901(19) Uani 1 1 d .
Cl2 Cl 0.43649(6) 0.16254(7) 0.21633(4) 0.03050(16) Uani 1 1 d .
O1 O 0.7720(2) 0.4237(3) 0.42775(15) 0.0621(8) Uani 1 1 d .
O2 O 0.95614(19) 0.36854(19) 0.35394(11) 0.0334(4) Uani 1 1 d .
O3 O 0.4866(2) 0.33926(19) 0.46346(10) 0.0386(5) Uani 1 1 d .
O4 O 0.4510(2) 0.51215(18) 0.35775(10) 0.0397(5) Uani 1 1 d .
N1 N 0.71148(19) 0.18516(19) 0.25792(11) 0.0185(4) Uani 1 1 d .
C1 C 0.7528(3) 0.3103(2) 0.34583(13) 0.0216(5) Uani 1 1 d .
C2 C 0.6102(2) 0.3207(2) 0.34931(13) 0.0200(5) Uani 1 1 d .
C3 C 0.8243(3) 0.3739(3) 0.38139(15) 0.0287(6) Uani 1 1 d .
C4 C 0.5122(3) 0.3905(2) 0.39786(14) 0.0236(5) Uani 1 1 d .
C5 C 1.0328(4) 0.4354(3) 0.3781(2) 0.0485(8) Uani 1 1 d .
H5A H 1.1167 0.4384 0.3463 0.073 Uiso 1 1 calc R
H5B H 1.0705 0.3920 0.4344 0.073 Uiso 1 1 calc R
H5C H 0.9632 0.5211 0.3699 0.073 Uiso 1 1 calc R
C6 C 0.3498(4) 0.5875(3) 0.39877(18) 0.0492(9) Uani 1 1 d .
H6A H 0.2885 0.6694 0.3602 0.074 Uiso 1 1 calc R
H6B H 0.4077 0.5995 0.4372 0.074 Uiso 1 1 calc R
H6C H 0.2847 0.5444 0.4267 0.074 Uiso 1 1 calc R
C7 C 0.4530(3) 0.1570(2) 0.38198(13) 0.0215(5) Uani 1 1 d .
H7A H 0.5065 0.1508 0.4296 0.032 Uiso 1 1 calc R
H7B H 0.4689 0.0725 0.3828 0.032 Uiso 1 1 calc R
H7C H 0.3459 0.2036 0.3810 0.032 Uiso 1 1 calc R
C11 C 0.7634(2) 0.0922(2) 0.21826(14) 0.0209(5) Uani 1 1 d .
C12 C 0.8153(2) -0.0365(2) 0.26514(14) 0.0238(5) Uani 1 1 d .
C13 C 0.8713(3) -0.1236(3) 0.22738(16) 0.0310(6) Uani 1 1 d .
H13A H 0.9091 -0.2106 0.2583 0.037 Uiso 1 1 calc R
C14 C 0.8733(3) -0.0865(3) 0.14574(17) 0.0347(7) Uani 1 1 d .
H14A H 0.9140 -0.1474 0.1211 0.042 Uiso 1 1 calc R
C15 C 0.8161(3) 0.0390(3) 0.10067(16) 0.0319(6) Uani 1 1 d .
H15A H 0.8150 0.0635 0.0446 0.038 Uiso 1 1 calc R
C16 C 0.7594(2) 0.1317(3) 0.13467(14) 0.0234(5) Uani 1 1 d .
C21 C 0.8842(2) 0.3465(2) 0.19943(13) 0.0197(5) Uani 1 1 d .
C22 C 0.7649(3) 0.4595(2) 0.16057(14) 0.0244(5) Uani 1 1 d .
H22A H 0.6657 0.4687 0.1731 0.029 Uiso 1 1 calc R
C23 C 0.7917(3) 0.5572(3) 0.10405(15) 0.0306(6) Uani 1 1 d .
H23A H 0.7110 0.6340 0.0781 0.037 Uiso 1 1 calc R
C24 C 0.9362(3) 0.5436(3) 0.08510(15) 0.0307(6) Uani 1 1 d .
H24A H 0.9540 0.6106 0.0456 0.037 Uiso 1 1 calc R
C25 C 1.0547(3) 0.4323(3) 0.12386(15) 0.0304(6) Uani 1 1 d .
H25A H 1.1536 0.4233 0.1111 0.037 Uiso 1 1 calc R
C26 C 1.0290(3) 0.3345(2) 0.18103(13) 0.0239(5) Uani 1 1 d .
H26A H 1.1105 0.2588 0.2079 0.029 Uiso 1 1 calc R
C27 C 1.0147(2) 0.1038(2) 0.32480(13) 0.0181(5) Uani 1 1 d .
C28 C 1.0588(3) 0.0704(2) 0.40517(13) 0.0235(5) Uani 1 1 d .
H28A H 0.9957 0.1133 0.4362 0.028 Uiso 1 1 calc R
C29 C 1.1945(3) -0.0252(3) 0.43961(14) 0.0285(6) Uani 1 1 d .
H29A H 1.2236 -0.0483 0.4944 0.034 Uiso 1 1 calc R
C30 C 1.2878(3) -0.0870(2) 0.39456(15) 0.0281(6) Uani 1 1 d .
H30A H 1.3812 -0.1519 0.4185 0.034 Uiso 1 1 calc R
C31 C 1.2459(3) -0.0550(2) 0.31499(15) 0.0279(6) Uani 1 1 d .
H31A H 1.3104 -0.0980 0.2844 0.034 Uiso 1 1 calc R
C32 C 1.1095(2) 0.0400(2) 0.27966(14) 0.0221(5) Uani 1 1 d .
H32A H 1.0805 0.0617 0.2250 0.027 Uiso 1 1 calc R
C121 C 0.8027(3) -0.0857(2) 0.35399(14) 0.0272(6) Uani 1 1 d .
H12A H 0.7699 -0.0128 0.3729 0.033 Uiso 1 1 calc R
C122 C 0.6824(3) -0.1442(3) 0.36923(17) 0.0403(7) Uani 1 1 d .
H12B H 0.5893 -0.0840 0.3362 0.060 Uiso 1 1 calc R
H12C H 0.6648 -0.1652 0.4254 0.060 Uiso 1 1 calc R
H12D H 0.7166 -0.2206 0.3558 0.060 Uiso 1 1 calc R
C123 C 0.9500(3) -0.1827(3) 0.40285(16) 0.0368(7) Uani 1 1 d .
H12E H 1.0284 -0.1476 0.3910 0.055 Uiso 1 1 calc R
H12F H 0.9788 -0.2588 0.3892 0.055 Uiso 1 1 calc R
H12G H 0.9370 -0.2036 0.4595 0.055 Uiso 1 1 calc R
C161 C 0.6906(3) 0.2680(3) 0.07999(14) 0.0281(6) Uani 1 1 d .
H16A H 0.6581 0.3217 0.1136 0.034 Uiso 1 1 calc R
C162 C 0.5526(3) 0.2915(3) 0.02728(16) 0.0382(7) Uani 1 1 d .
H16B H 0.4770 0.2711 0.0609 0.057 Uiso 1 1 calc R
H16C H 0.5819 0.2383 -0.0055 0.057 Uiso 1 1 calc R
H16D H 0.5112 0.3800 -0.0072 0.057 Uiso 1 1 calc R
C163 C 0.8035(3) 0.3088(3) 0.02620(15) 0.0365(7) Uani 1 1 d .
H16E H 0.8936 0.2914 0.0590 0.055 Uiso 1 1 calc R
H16F H 0.7586 0.3990 -0.0042 0.055 Uiso 1 1 calc R
H16G H 0.8303 0.2621 -0.0104 0.055 Uiso 1 1 calc R
C33 C 1.3288(3) -0.0184(3) 0.09894(15) 0.0300(6) Uani 1 1 d .
C34 C 1.4794(3) -0.0703(3) 0.12594(17) 0.0359(7) Uani 1 1 d .
H34A H 1.5379 -0.0194 0.1117 0.043 Uiso 1 1 calc R
C35 C 1.5456(3) -0.1951(3) 0.17339(18) 0.0431(8) Uani 1 1 d .
H35A H 1.6490 -0.2294 0.1916 0.052 Uiso 1 1 calc R
C36 C 1.4623(4) -0.2703(3) 0.19452(17) 0.0455(8) Uani 1 1 d .
H36A H 1.5080 -0.3560 0.2273 0.055 Uiso 1 1 calc R
C37 C 1.3133(4) -0.2207(3) 0.16795(18) 0.0452(8) Uani 1 1 d .
H37A H 1.2556 -0.2722 0.1819 0.054 Uiso 1 1 calc R
C38 C 1.2472(3) -0.0954(3) 0.12076(16) 0.0365(7) Uani 1 1 d .
H38A H 1.1437 -0.0616 0.1030 0.044 Uiso 1 1 calc R
C39 C 1.2571(3) 0.1184(3) 0.04798(18) 0.0440(8) Uani 1 1 d .
H39A H 1.3104 0.1357 0.0007 0.066 Uiso 1 1 calc R
H39B H 1.2621 0.1705 0.0783 0.066 Uiso 1 1 calc R
H39C H 1.1523 0.1378 0.0318 0.066 Uiso 1 1 calc R

loop_
_atom_site_aniso_label
_atom_site_aniso_U_11
_atom_site_aniso_U_22
_atom_site_aniso_U_33
_atom_site_aniso_U_23
_atom_site_aniso_U_13
_atom_site_aniso_U_12
P1 0.0147(3) 0.0187(3) 0.0174(3) -0.0069(2) 0.0026(2) -0.0058(2)
Si1 0.0154(3) 0.0251(4) 0.0268(4) -0.0121(3) 0.0049(3) -0.0075(3)
Cl1 0.0298(4) 0.0324(4) 0.0478(4) -0.0126(3) -0.0093(3) -0.0039(3)
Cl2 0.0197(3) 0.0387(4) 0.0415(4) -0.0218(3) 0.0039(2) -0.0131(3)
O1 0.0502(13) 0.104(2) 0.0830(17) -0.0800(17) 0.0332(12) -0.0444(14)
O2 0.0303(10) 0.0440(12) 0.0429(11) -0.0262(10) 0.0118(8) -0.0236(9)
O3 0.0512(12) 0.0322(11) 0.0250(10) -0.0095(8) 0.0153(8) -0.0086(9)
O4 0.0576(13) 0.0219(10) 0.0274(10) -0.0105(8) 0.0093(9) 0.0002(9)
N1 0.0140(9) 0.0211(11) 0.0224(10) -0.0099(8) 0.0037(7) -0.0068(8)
C1 0.0229(12) 0.0237(13) 0.0186(11) -0.0089(10) 0.0036(9) -0.0078(10)
C2 0.0204(11) 0.0188(12) 0.0171(11) -0.0050(9) 0.0029(9) -0.0043(9)
C3 0.0267(13) 0.0304(15) 0.0325(14) -0.0152(12) 0.0042(11) -0.0108(11)
C4 0.0195(12) 0.0275(14) 0.0245(12) -0.0123(11) 0.0028(9) -0.0066(10)
C5 0.0492(19) 0.057(2) 0.060(2) -0.0276(18) 0.0079(15) -0.0376(17)
C6 0.056(2) 0.0336(18) 0.0461(18) -0.0244(15) 0.0050(15) 0.0060(15)
C7 0.0224(12) 0.0252(13) 0.0246(12) -0.0105(10) 0.0107(9) -0.0163(10)
C11 0.0140(11) 0.0273(13) 0.0261(12) -0.0144(10) 0.0033(9) -0.0082(10)
C12 0.0169(11) 0.0276(14) 0.0302(13) -0.0122(11) 0.0013(9) -0.0099(10)
C13 0.0260(13) 0.0282(15) 0.0425(16) -0.0176(12) 0.0036(11) -0.0092(11)
C14 0.0282(14) 0.0402(17) 0.0483(17) -0.0323(14) 0.0108(12) -0.0117(12)
C15 0.0300(14) 0.0469(18) 0.0287(14) -0.0224(13) 0.0074(11) -0.0172(13)
C16 0.0172(11) 0.0338(15) 0.0252(12) -0.0164(11) 0.0043(9) -0.0109(10)
C21 0.0194(11) 0.0219(13) 0.0185(11) -0.0064(10) 0.0028(9) -0.0091(10)
C22 0.0188(12) 0.0259(14) 0.0265(12) -0.0065(11) 0.0011(9) -0.0083(10)
C23 0.0273(13) 0.0253(14) 0.0305(14) -0.0023(11) -0.0048(10) -0.0062(11)
C24 0.0346(14) 0.0274(15) 0.0258(13) 0.0012(11) 0.0004(11) -0.0161(12)
C25 0.0242(13) 0.0367(16) 0.0296(13) -0.0060(12) 0.0043(10) -0.0158(12)
C26 0.0199(12) 0.0271(14) 0.0219(12) -0.0051(10) 0.0020(9) -0.0088(10)
C27 0.0146(10) 0.0192(12) 0.0191(11) -0.0043(9) 0.0016(8) -0.0069(9)
C28 0.0239(12) 0.0277(14) 0.0200(12) -0.0078(10) 0.0046(9) -0.0116(10)
C29 0.0274(13) 0.0335(15) 0.0212(12) -0.0020(11) -0.0029(10) -0.0140(11)
C30 0.0177(12) 0.0232(14) 0.0354(14) -0.0014(11) -0.0021(10) -0.0063(10)
C31 0.0212(12) 0.0252(14) 0.0334(14) -0.0088(11) 0.0068(10) -0.0058(10)
C32 0.0204(12) 0.0225(13) 0.0207(12) -0.0055(10) 0.0015(9) -0.0066(10)
C121 0.0275(13) 0.0242(14) 0.0283(13) -0.0066(11) 0.0031(10) -0.0102(11)
C122 0.0330(15) 0.0432(19) 0.0428(16) -0.0070(14) 0.0080(12) -0.0199(14)
C123 0.0350(15) 0.0299(16) 0.0376(15) -0.0027(12) -0.0036(12) -0.0112(12)
C161 0.0271(13) 0.0379(16) 0.0191(12) -0.0082(11) -0.0001(10) -0.0133(12)
C162 0.0339(15) 0.0467(19) 0.0327(15) -0.0101(13) -0.0042(12) -0.0165(13)
C163 0.0396(16) 0.0492(19) 0.0256(13) -0.0121(13) 0.0067(11) -0.0232(14)
C33 0.0331(14) 0.0340(16) 0.0275(13) -0.0166(12) 0.0073(11) -0.0125(12)
C34 0.0332(15) 0.0381(17) 0.0443(16) -0.0199(14) 0.0081(12) -0.0174(13)
C35 0.0351(16) 0.0391(18) 0.0502(18) -0.0198(15) 0.0010(13) -0.0042(14)
C36 0.066(2) 0.0275(16) 0.0376(16) -0.0119(13) 0.0135(15) -0.0121(15)
C37 0.060(2) 0.050(2) 0.0433(17) -0.0230(16) 0.0239(15) -0.0357(17)
C38 0.0346(15) 0.051(2) 0.0328(15) -0.0219(14) 0.0098(12) -0.0204(14)
C39 0.0468(18) 0.0359(18) 0.0401(16) -0.0116(14) 0.0007(13) -0.0064(14)

loop_
_atom_type_symbol
_atom_type_description
_atom_type_scat_dispersion_real
_atom_type_scat_dispersion_imag
_atom_type_scat_source
C C 0.0033 0.0016 'International Tables Vol C Tables 4.2.6.8 and 6.1.1.4'
H H 0.0000 0.0000 'International Tables Vol C Tables 4.2.6.8 and 6.1.1.4'
N N 0.0061 0.0033 'International Tables Vol C Tables 4.2.6.8 and 6.1.1.4'
O O 0.0106 0.0060 'International Tables Vol C Tables 4.2.6.8 and 6.1.1.4'
Si Si 0.0817 0.0704 'International Tables Vol C Tables 4.2.6.8 and 6.1.1.4'
P P 0.1023 0.0942 'International Tables Vol C Tables 4.2.6.8 and 6.1.1.4'
Cl Cl 0.1484 0.1585 'International Tables Vol C Tables 4.2.6.8 and 6.1.1.4'

loop_
_geom_angle_atom_site_label_1
_geom_angle_atom_site_label_2
_geom_angle_atom_site_label_3
_geom_angle
N1 P1 C1 101.02(10)
N1 P1 C27 113.24(11)
C1 P1 C27 112.80(11)
N1 P1 C21 115.86(10)
C1 P1 C21 105.60(11)
C27 P1 C21 108.01(11)
N1 Si1 C7 126.33(10)
N1 Si1 C2 87.35(9)
C7 Si1 C2 92.36(10)
N1 Si1 Cl1 115.83(7)
C7 Si1 Cl1 117.80(8)
C2 Si1 Cl1 88.22(7)
N1 Si1 Cl2 90.98(7)
C7 Si1 Cl2 90.94(8)
C2 Si1 Cl2 176.67(8)
Cl1 Si1 Cl2 89.92(4)
C3 O2 C5 117.3(2)
C4 O4 C6 116.1(2)
C11 N1 P1 114.38(14)
C11 N1 Si1 126.35(15)
P1 N1 Si1 119.12(11)
C2 C1 C3 125.0(2)
C2 C1 P1 111.89(18)
C3 C1 P1 122.45(18)
C1 C2 C4 120.4(2)
C1 C2 Si1 119.93(17)
C4 C2 Si1 119.68(16)
O1 C3 O2 123.7(3)
O1 C3 C1 125.2(2)
O2 C3 C1 111.1(2)
O3 C4 O4 124.8(2)
O3 C4 C2 123.1(2)
O4 C4 C2 111.9(2)
O2 C5 H5A 109.5
O2 C5 H5B 109.5
H5A C5 H5B 109.5
O2 C5 H5C 109.5
H5A C5 H5C 109.5
H5B C5 H5C 109.5
O4 C6 H6A 109.5
O4 C6 H6B 109.5
H6A C6 H6B 109.5
O4 C6 H6C 109.5
H6A C6 H6C 109.5
H6B C6 H6C 109.5
Si1 C7 H7A 109.5
Si1 C7 H7B 109.5
H7A C7 H7B 109.5
Si1 C7 H7C 109.5
H7A C7 H7C 109.5
H7B C7 H7C 109.5
C12 C11 C16 121.0(2)
C12 C11 N1 118.7(2)
C16 C11 N1 120.3(2)
C13 C12 C11 118.2(2)
C13 C12 C121 117.9(2)
C11 C12 C121 123.7(2)
C14 C13 C12 121.5(3)
C14 C13 H13A 119.2
C12 C13 H13A 119.2
C15 C14 C13 119.5(3)
C15 C14 H14A 120.2
C13 C14 H14A 120.2
C14 C15 C16 122.1(2)
C14 C15 H15A 119.0
C16 C15 H15A 119.0
C15 C16 C11 117.6(2)
C15 C16 C161 118.5(2)
C11 C16 C161 123.9(2)
C26 C21 C22 119.5(2)
C26 C21 P1 123.11(18)
C22 C21 P1 116.92(17)
C23 C22 C21 119.8(2)
C23 C22 H22A 120.1
C21 C22 H22A 120.1
C22 C23 C24 120.3(2)
C22 C23 H23A 119.9
C24 C23 H23A 119.9
C23 C24 C25 120.0(2)
C23 C24 H24A 120.0
C25 C24 H24A 120.0
C26 C25 C24 120.1(2)
C26 C25 H25A 119.9
C24 C25 H25A 119.9
C25 C26 C21 120.2(2)
C25 C26 H26A 119.9
C21 C26 H26A 119.9
C28 C27 C32 119.3(2)
C28 C27 P1 119.75(18)
C32 C27 P1 120.89(16)
C29 C28 C27 120.1(2)
C29 C28 H28A 120.0
C27 C28 H28A 120.0
C30 C29 C28 120.3(2)
C30 C29 H29A 119.9
C28 C29 H29A 119.9
C31 C30 C29 120.4(2)
C31 C30 H30A 119.8
C29 C30 H30A 119.8
C30 C31 C32 120.1(2)
C30 C31 H31A 120.0
C32 C31 H31A 120.0
C31 C32 C27 119.9(2)
C31 C32 H32A 120.0
C27 C32 H32A 120.0
C12 C121 C123 113.6(2)
C12 C121 C122 109.7(2)
C123 C121 C122 109.1(2)
C12 C121 H12A 108.1
C123 C121 H12A 108.1
C122 C121 H12A 108.1
C121 C122 H12B 109.5
C121 C122 H12C 109.5
H12B C122 H12C 109.5
C121 C122 H12D 109.5
H12B C122 H12D 109.5
H12C C122 H12D 109.5
C121 C123 H12E 109.5
C121 C123 H12F 109.5
H12E C123 H12F 109.5
C121 C123 H12G 109.5
H12E C123 H12G 109.5
H12F C123 H12G 109.5
C16 C161 C162 111.6(2)
C16 C161 C163 111.8(2)
C162 C161 C163 108.7(2)
C16 C161 H16A 108.2
C162 C161 H16A 108.2
C163 C161 H16A 108.2
C161 C162 H16B 109.5
C161 C162 H16C 109.5
H16B C162 H16C 109.5
C161 C162 H16D 109.5
H16B C162 H16D 109.5
H16C C162 H16D 109.5
C161 C163 H16E 109.5
C161 C163 H16F 109.5
H16E C163 H16F 109.5
C161 C163 H16G 109.5
H16E C163 H16G 109.5
H16F C163 H16G 109.5
C38 C33 C34 118.0(3)
C38 C33 C39 121.6(3)
C34 C33 C39 120.4(3)
C35 C34 C33 120.8(3)
C35 C34 H34A 119.6
C33 C34 H34A 119.6
C36 C35 C34 120.3(3)
C36 C35 H35A 119.8
C34 C35 H35A 119.8
C37 C36 C35 119.7(3)
C37 C36 H36A 120.1
C35 C36 H36A 120.1
C36 C37 C38 119.8(3)
C36 C37 H37A 120.1
C38 C37 H37A 120.1
C37 C38 C33 121.4(3)
C37 C38 H38A 119.3
C33 C38 H38A 119.3
C33 C39 H39A 109.5
C33 C39 H39B 109.5
H39A C39 H39B 109.5
C33 C39 H39C 109.5
H39A C39 H39C 109.5
H39B C39 H39C 109.5

loop_
_geom_bond_atom_site_label_1
_geom_bond_atom_site_label_2
_geom_bond_distance
P1 N1 1.6618(19)
P1 C1 1.786(2)
P1 C27 1.787(2)
P1 C21 1.798(2)
Si1 N1 1.8173(19)
Si1 C7 1.910(2)
Si1 C2 1.997(3)
Si1 Cl1 2.1086(10)
Si1 Cl2 2.2372(9)
O1 C3 1.189(3)
O2 C3 1.337(3)
O2 C5 1.446(3)
O3 C4 1.199(3)
O4 C4 1.319(3)
O4 C6 1.451(3)
N1 C11 1.468(3)
C1 C2 1.336(3)
C1 C3 1.492(4)
C2 C4 1.500(3)
C5 H5A 0.9800
C5 H5B 0.9800
C5 H5C 0.9800
C6 H6A 0.9800
C6 H6B 0.9800
C6 H6C 0.9800
C7 H7A 0.9800
C7 H7B 0.9800
C7 H7C 0.9800
C11 C12 1.411(4)
C11 C16 1.413(3)
C12 C13 1.388(4)
C12 C121 1.524(3)
C13 C14 1.385(4)
C13 H13A 0.9500
C14 C15 1.372(4)
C14 H14A 0.9500
C15 C16 1.396(4)
C15 H15A 0.9500
C16 C161 1.519(4)
C21 C26 1.391(3)
C21 C22 1.402(3)
C22 C23 1.381(4)
C22 H22A 0.9500
C23 C24 1.388(4)
C23 H23A 0.9500
C24 C25 1.388(4)
C24 H24A 0.9500
C25 C26 1.381(3)
C25 H25A 0.9500
C26 H26A 0.9500
C27 C28 1.397(3)
C27 C32 1.402(3)
C28 C29 1.384(3)
C28 H28A 0.9500
C29 C30 1.383(4)
C29 H29A 0.9500
C30 C31 1.382(4)
C30 H30A 0.9500
C31 C32 1.390(3)
C31 H31A 0.9500
C32 H32A 0.9500
C121 C123 1.534(3)
C121 C122 1.540(4)
C121 H12A 1.0000
C122 H12B 0.9800
C122 H12C 0.9800
C122 H12D 0.9800
C123 H12E 0.9800
C123 H12F 0.9800
C123 H12G 0.9800
C161 C162 1.539(3)
C161 C163 1.540(4)
C161 H16A 1.0000
C162 H16B 0.9800
C162 H16C 0.9800
C162 H16D 0.9800
C163 H16E 0.9800
C163 H16F 0.9800
C163 H16G 0.9800
C33 C38 1.384(4)
C33 C34 1.385(4)
C33 C39 1.508(4)
C34 C35 1.381(4)
C34 H34A 0.9500
C35 C36 1.379(5)
C35 H35A 0.9500
C36 C37 1.371(4)
C36 H36A 0.9500
C37 C38 1.384(4)
C37 H37A 0.9500
C38 H38A 0.9500
C39 H39A 0.9800
C39 H39B 0.9800
C39 H39C 0.9800
